data_7220480
loop_
_publ_author_name
'Bedekar, Ashutosh'
'Jain, Nilesh'
'Patel, Ravi'

_publ_section_title
;
 Modified Kagan&#x2019;s Amide: Synthesis and Applications as Chiral
 Solvating Agent for Hydrogen-Bonding Based Chiral Discrimination in NMR
;
_journal_name_full 'RSC Adv.'
_journal_paper_doi 10.1039/C5RA06959A
_journal_year 2015
_chemical_formula_sum 'C17 H11 F6 N3 O5'
_chemical_formula_weight 451.29
_chemical_name_systematic
; 
 ? 
;
_space_group_IT_number 88
_symmetry_space_group_name_Hall '-I 4ad'
_symmetry_space_group_name_H-M 'I 41/a :2'
_atom_sites_solution_hydrogens geom
_atom_sites_solution_primary direct
_atom_sites_solution_secondary difmap
_audit_creation_method SHELXL-97
_audit_update_record
;
2015-02-03 deposited with the CCDC.
2015-05-15 downloaded from the CCDC.
;
_cell_angle_alpha 90.00
_cell_angle_beta 90.00
_cell_angle_gamma 90.00
_cell_formula_units_Z 16
_cell_length_a 19.6845(3)
_cell_length_b 19.6845(3)
_cell_length_c 19.3124(3)
_cell_measurement_temperature 293(2)
_cell_volume 7483.2(2)
_computing_structure_refinement 'SHELXL-97 (Sheldrick, 1997)'
_computing_structure_solution 'SHELXS-97 (Sheldrick, 1990)'
_diffrn_ambient_temperature 293(2)
_diffrn_measured_fraction_theta_full 0.989
_diffrn_measured_fraction_theta_max 0.989
_diffrn_radiation_monochromator graphite
_diffrn_radiation_source 'fine-focus sealed tube'
_diffrn_radiation_type CuK\a
_diffrn_radiation_wavelength 1.54184
_diffrn_reflns_av_R_equivalents 0.0000
_diffrn_reflns_av_sigmaI/netI 0.0304
_diffrn_reflns_limit_h_max 24
_diffrn_reflns_limit_h_min 0
_diffrn_reflns_limit_k_max 24
_diffrn_reflns_limit_k_min 0
_diffrn_reflns_limit_l_max 23
_diffrn_reflns_limit_l_min 0
_diffrn_reflns_number 3716
_diffrn_reflns_theta_full 73.06
_diffrn_reflns_theta_max 73.06
_diffrn_reflns_theta_min 4.49
_exptl_absorpt_coefficient_mu 1.403
_exptl_crystal_density_diffrn 1.602
_exptl_crystal_density_method 'not measured'
_exptl_crystal_F_000 3648
_refine_diff_density_max 0.734
_refine_diff_density_min -0.470
_refine_diff_density_rms 0.059
_refine_ls_extinction_method none
_refine_ls_goodness_of_fit_ref 1.026
_refine_ls_hydrogen_treatment mixed
_refine_ls_matrix_type full
_refine_ls_number_parameters 281
_refine_ls_number_reflns 3716
_refine_ls_number_restraints 0
_refine_ls_restrained_S_all 1.026
_refine_ls_R_factor_all 0.0638
_refine_ls_R_factor_gt 0.0546
_refine_ls_shift/su_max 0.004
_refine_ls_shift/su_mean 0.000
_refine_ls_structure_factor_coef Fsqd
_refine_ls_weighting_details 'calc w=1/[\s^2^(Fo^2^)+(0.0682P)^2^+18.2834P] where P=(Fo^2^+2Fc^2^)/3'
_refine_ls_weighting_scheme calc
_refine_ls_wR_factor_gt 0.1435
_refine_ls_wR_factor_ref 0.1495
_reflns_number_gt 3119
_reflns_number_total 3716
_reflns_threshold_expression >2sigma(I)
_cod_data_source_file c5ra06959a2.cif
_cod_data_source_block exp_758
_cod_original_cell_volume 7483.13(19)
_cod_database_code 7220480

loop_
_symmetry_equiv_pos_as_xyz
'x, y, z'
'-y+3/4, x+1/4, z+1/4'
'-x, -y+1/2, z'
'y+1/4, -x+1/4, z+1/4'
'x+1/2, y+1/2, z+1/2'
'-y+5/4, x+3/4, z+3/4'
'-x+1/2, -y+1, z+1/2'
'y+3/4, -x+3/4, z+3/4'
'-x, -y, -z'
'y-3/4, -x-1/4, -z-1/4'
'x, y-1/2, -z'
'-y-1/4, x-1/4, -z-1/4'
'-x+1/2, -y+1/2, -z+1/2'
'y-1/4, -x+1/4, -z+1/4'
'x+1/2, y, -z+1/2'
'-y+1/4, x+1/4, -z+1/4'

loop_
_atom_site_label
_atom_site_type_symbol
_atom_site_fract_x
_atom_site_fract_y
_atom_site_fract_z
_atom_site_U_iso_or_equiv
_atom_site_adp_type
_atom_site_occupancy
_atom_site_symmetry_multiplicity
_atom_site_calc_flag
_atom_site_refinement_flags
F17 F 0.50040(8) 0.32536(8) 0.02440(8) 0.0391(4) Uani 1 1 d .
O10 O 0.21758(9) 0.48956(9) -0.12279(8) 0.0263(4) Uani 1 1 d .
F18 F 0.43546(9) 0.28783(8) -0.05624(9) 0.0450(4) Uani 1 1 d .
F19 F 0.39266(9) 0.32013(8) 0.04052(10) 0.0479(4) Uani 1 1 d .
O28 O -0.03167(10) 0.46630(12) -0.14698(10) 0.0429(5) Uani 1 1 d .
N8 N 0.24995(10) 0.51596(10) -0.01392(9) 0.0228(4) Uani 1 1 d .
H8 H 0.2418 0.5110 0.0295 0.027 Uiso 1 1 calc R
O31 O 0.01757(11) 0.35578(12) 0.14750(10) 0.0457(5) Uani 1 1 d .
F13 F 0.50880(12) 0.52593(18) -0.21912(9) 0.0979(11) Uani 1 1 d .
C20 C 0.14345(12) 0.45670(11) -0.03210(11) 0.0225(5) Uani 1 1 d .
O30 O 0.12344(10) 0.37982(11) 0.16379(9) 0.0408(5) Uani 1 1 d .
N29 N 0.07238(12) 0.37727(11) 0.12769(10) 0.0326(5) Uani 1 1 d .
C2 C 0.37685(12) 0.44459(12) -0.02103(11) 0.0238(5) Uani 1 1 d .
H2 H 0.3431 0.4280 0.0082 0.029 Uiso 1 1 calc R
C21 C 0.13843(12) 0.43003(12) 0.03450(12) 0.0250(5) Uani 1 1 d .
H21 H 0.1757 0.4307 0.0641 0.030 Uiso 1 1 calc R
C7 C 0.30993(12) 0.55451(11) -0.03540(11) 0.0231(5) Uani 1 1 d .
H7 H 0.2986 0.5788 -0.0782 0.028 Uiso 1 1 calc R
C22 C 0.07735(13) 0.40256(12) 0.05593(12) 0.0270(5) Uani 1 1 d .
C5 C 0.47858(12) 0.49328(13) -0.10751(12) 0.0264(5) Uani 1 1 d .
C25 C 0.08712(12) 0.45567(12) -0.07550(11) 0.0245(5) Uani 1 1 d .
H25 H 0.0896 0.4735 -0.1200 0.029 Uiso 1 1 calc R
N26 N -0.03322(12) 0.43013(14) -0.09624(11) 0.0386(6) Uani 1 1 d .
C23 C 0.02046(13) 0.39987(13) 0.01424(12) 0.0296(5) Uani 1 1 d .
H23 H -0.0201 0.3806 0.0292 0.036 Uiso 1 1 calc R
C16 C 0.44040(13) 0.33501(13) -0.00628(13) 0.0312(5) Uani 1 1 d .
C6 C 0.42158(12) 0.53294(12) -0.09352(11) 0.0242(5) Uani 1 1 d .
H6 H 0.4176 0.5758 -0.1133 0.029 Uiso 1 1 calc R
C4 C 0.48462(12) 0.42872(12) -0.07886(12) 0.0272(5) Uani 1 1 d .
H4 H 0.5222 0.4018 -0.0886 0.033 Uiso 1 1 calc R
F14 F 0.55469(13) 0.57923(12) -0.13844(12) 0.0779(8) Uani 1 1 d .
F15 F 0.58534(12) 0.48072(13) -0.16047(16) 0.0958(10) Uani 1 1 d .
C24 C 0.02762(12) 0.42776(13) -0.05139(12) 0.0286(5) Uani 1 1 d .
C1 C 0.37058(12) 0.50887(12) -0.05029(11) 0.0222(5) Uani 1 1 d .
C11 C 0.32642(13) 0.60694(13) 0.01966(13) 0.0303(5) Uani 1 1 d .
H11A H 0.2881 0.6365 0.0260 0.045 Uiso 1 1 calc R
H11B H 0.3651 0.6331 0.0053 0.045 Uiso 1 1 calc R
H11C H 0.3365 0.5844 0.0625 0.045 Uiso 1 1 calc R
C9 C 0.20776(12) 0.48846(11) -0.05979(11) 0.0223(5) Uani 1 1 d .
C12 C 0.53118(13) 0.51981(14) -0.15681(13) 0.0312(5) Uani 1 1 d .
C3 C 0.43361(12) 0.40526(12) -0.03559(12) 0.0261(5) Uani 1 1 d .
O27 O -0.08237(13) 0.39784(18) -0.07828(13) 0.0798(10) Uani 1 1 d .

loop_
_atom_site_aniso_label
_atom_site_aniso_U_11
_atom_site_aniso_U_22
_atom_site_aniso_U_33
_atom_site_aniso_U_23
_atom_site_aniso_U_13
_atom_site_aniso_U_12
F17 0.0405(9) 0.0333(8) 0.0435(9) 0.0012(7) -0.0150(7) 0.0056(6)
O10 0.0326(9) 0.0332(9) 0.0131(7) 0.0026(6) 0.0020(6) 0.0006(7)
F18 0.0590(11) 0.0281(8) 0.0479(10) -0.0097(7) -0.0188(8) 0.0068(7)
F19 0.0501(10) 0.0343(9) 0.0592(11) 0.0161(8) 0.0133(8) 0.0056(7)
O28 0.0371(11) 0.0671(14) 0.0245(9) 0.0093(9) -0.0084(8) 0.0000(9)
N8 0.0259(9) 0.0292(10) 0.0132(8) 0.0031(7) 0.0018(7) 0.0013(8)
O31 0.0427(11) 0.0639(14) 0.0305(10) 0.0157(9) 0.0037(8) -0.0134(10)
F13 0.0627(14) 0.208(3) 0.0234(9) 0.0176(13) -0.0027(9) -0.0613(17)
C20 0.0273(11) 0.0257(11) 0.0146(10) -0.0009(8) -0.0001(8) 0.0027(9)
O30 0.0461(11) 0.0520(12) 0.0243(9) 0.0156(8) -0.0091(8) -0.0112(9)
N29 0.0387(12) 0.0381(12) 0.0210(10) 0.0075(9) -0.0014(9) -0.0055(9)
C2 0.0265(11) 0.0260(11) 0.0188(10) -0.0011(9) -0.0013(9) -0.0005(9)
C21 0.0284(12) 0.0273(12) 0.0193(10) 0.0024(9) -0.0048(9) -0.0001(9)
C7 0.0271(11) 0.0240(11) 0.0184(10) 0.0039(8) 0.0015(9) 0.0022(9)
C22 0.0344(13) 0.0297(12) 0.0168(10) 0.0038(9) -0.0007(9) -0.0011(10)
C5 0.0270(12) 0.0335(12) 0.0185(10) -0.0056(9) -0.0020(9) -0.0022(9)
C25 0.0291(12) 0.0312(12) 0.0131(9) 0.0008(9) -0.0003(9) 0.0011(9)
N26 0.0304(12) 0.0617(16) 0.0236(11) 0.0027(10) -0.0051(9) -0.0062(10)
C23 0.0301(12) 0.0365(13) 0.0223(11) 0.0017(10) 0.0013(10) -0.0056(10)
C16 0.0324(13) 0.0288(13) 0.0323(13) -0.0019(10) -0.0051(10) 0.0041(10)
C6 0.0293(12) 0.0258(11) 0.0174(10) -0.0010(8) -0.0014(9) -0.0016(9)
C4 0.0248(11) 0.0314(12) 0.0253(11) -0.0072(10) -0.0019(9) 0.0038(9)
F14 0.0921(17) 0.0707(14) 0.0710(14) -0.0285(11) 0.0495(13) -0.0452(13)
F15 0.0607(14) 0.0896(17) 0.137(2) 0.0482(17) 0.0633(15) 0.0305(12)
C24 0.0290(12) 0.0384(13) 0.0185(10) -0.0017(10) -0.0039(9) -0.0011(10)
C1 0.0257(11) 0.0263(11) 0.0144(10) -0.0032(8) -0.0016(8) -0.0014(9)
C11 0.0352(13) 0.0296(12) 0.0262(12) -0.0032(10) 0.0042(10) 0.0018(10)
C9 0.0264(11) 0.0246(11) 0.0158(10) 0.0024(8) -0.0001(8) 0.0058(9)
C12 0.0282(12) 0.0427(14) 0.0225(11) -0.0050(10) 0.0028(9) -0.0028(10)
C3 0.0305(12) 0.0254(12) 0.0223(11) -0.0035(9) -0.0056(9) 0.0007(9)
O27 0.0499(14) 0.136(3) 0.0530(14) 0.0394(16) -0.0228(12) -0.0485(16)

loop_
_atom_type_symbol
_atom_type_description
_atom_type_scat_dispersion_real
_atom_type_scat_dispersion_imag
_atom_type_scat_source
C C 0.0181 0.0091 'International Tables Vol C Tables 4.2.6.8 and 6.1.1.4'
H H 0.0000 0.0000 'International Tables Vol C Tables 4.2.6.8 and 6.1.1.4'
F F 0.0727 0.0534 'International Tables Vol C Tables 4.2.6.8 and 6.1.1.4'
N N 0.0311 0.0180 'International Tables Vol C Tables 4.2.6.8 and 6.1.1.4'
O O 0.0492 0.0322 'International Tables Vol C Tables 4.2.6.8 and 6.1.1.4'

loop_
_geom_angle_atom_site_label_1
_geom_angle_atom_site_label_2
_geom_angle_atom_site_label_3
_geom_angle
C9 N8 C7 121.75(19)
C25 C20 C21 119.6(2)
C25 C20 C9 117.5(2)
C21 C20 C9 122.9(2)
O31 N29 O30 124.2(2)
O31 N29 C22 118.0(2)
O30 N29 C22 117.8(2)
C3 C2 C1 119.8(2)
C22 C21 C20 119.1(2)
N8 C7 C11 109.08(18)
N8 C7 C1 112.36(18)
C11 C7 C1 111.48(19)
C23 C22 C21 123.1(2)
C23 C22 N29 118.8(2)
C21 C22 N29 118.1(2)
C4 C5 C6 120.2(2)
C4 C5 C12 120.8(2)
C6 C5 C12 118.9(2)
C24 C25 C20 118.8(2)
O27 N26 O28 124.1(2)
O27 N26 C24 117.6(2)
O28 N26 C24 118.2(2)
C22 C23 C24 115.8(2)
F17 C16 F19 106.9(2)
F17 C16 F18 106.5(2)
F19 C16 F18 106.5(2)
F17 C16 C3 112.2(2)
F19 C16 C3 113.2(2)
F18 C16 C3 111.1(2)
C1 C6 C5 120.5(2)
C3 C4 C5 118.8(2)
C25 C24 C23 123.6(2)
C25 C24 N26 118.6(2)
C23 C24 N26 117.7(2)
C6 C1 C2 119.4(2)
C6 C1 C7 118.6(2)
C2 C1 C7 122.0(2)
O10 C9 N8 123.6(2)
O10 C9 C20 119.2(2)
N8 C9 C20 117.16(19)
F13 C12 F14 106.9(3)
F13 C12 F15 106.4(3)
F14 C12 F15 104.5(3)
F13 C12 C5 112.9(2)
F14 C12 C5 112.6(2)
F15 C12 C5 112.9(2)
C4 C3 C2 121.3(2)
C4 C3 C16 118.1(2)
C2 C3 C16 120.6(2)

loop_
_geom_bond_atom_site_label_1
_geom_bond_atom_site_label_2
_geom_bond_distance
F17 C16 1.335(3)
O10 C9 1.232(3)
F18 C16 1.343(3)
F19 C16 1.336(3)
O28 N26 1.212(3)
N8 C9 1.329(3)
N8 C7 1.463(3)
O31 N29 1.220(3)
F13 C12 1.287(3)
C20 C25 1.390(3)
C20 C21 1.393(3)
C20 C9 1.510(3)
O30 N29 1.224(3)
N29 C22 1.476(3)
C2 C3 1.388(3)
C2 C1 1.391(3)
C21 C22 1.382(3)
C7 C11 1.517(3)
C7 C1 1.521(3)
C22 C23 1.380(3)
C5 C4 1.391(4)
C5 C6 1.393(3)
C5 C12 1.500(3)
C25 C24 1.375(3)
N26 O27 1.208(3)
N26 C24 1.479(3)
C23 C24 1.388(3)
C16 C3 1.500(3)
C6 C1 1.389(3)
C4 C3 1.385(3)
F14 C12 1.307(3)
F15 C12 1.317(3)
